data_4337458
loop_
_publ_author_name
'Siewe, Arlette Deukam'
'Kim, Ja-Yeon'
'Kim, Seulgi'
'Park, In-Hyeok'
'Lee, Shim Sung'

_publ_section_title
;
 Regioisomer-dependent endo- and exocyclic coordination of
 bis-dithiamacrocycles.
;
_journal_issue 1
_journal_name_full 'Inorganic chemistry'
_journal_page_first 393
_journal_page_last 398
_journal_paper_doi 10.1021/ic402346z
_journal_volume 53
_journal_year 2014
_chemical_formula_sum 'C22 H34 Ag F6 O4 P S4'
_chemical_formula_weight 743.57
_chemical_name_systematic
; 
 ? 
;
_space_group_IT_number 2
_symmetry_cell_setting triclinic
_symmetry_space_group_name_Hall '-P 1'
_symmetry_space_group_name_H-M 'P -1'
_atom_sites_solution_hydrogens geom
_atom_sites_solution_primary direct
_atom_sites_solution_secondary difmap
_audit_creation_method SHELXL-97
_cell_angle_alpha 114.576(6)
_cell_angle_beta 99.486(9)
_cell_angle_gamma 98.585(7)
_cell_formula_units_Z 2
_cell_length_a 10.2723(13)
_cell_length_b 11.4579(14)
_cell_length_c 13.764(2)
_cell_measurement_reflns_used 8439
_cell_measurement_temperature 173(2)
_cell_measurement_theta_max 28.33
_cell_measurement_theta_min 2.32
_cell_volume 1409.6(3)
_computing_cell_refinement 'Bruker SAINT'
_computing_data_collection 'Bruker APEX2'
_computing_data_reduction 'Bruker SAINT'
_computing_molecular_graphics 'Bruker SHELXTL'
_computing_publication_material 'Bruker SHELXTL'
_computing_structure_refinement 'SHELXL-97 (Sheldrick, 2008)'
_computing_structure_solution 'SHELXS-97 (Sheldrick, 2008)'
_diffrn_ambient_temperature 173(2)
_diffrn_measured_fraction_theta_full 0.996
_diffrn_measured_fraction_theta_max 0.996
_diffrn_measurement_device_type 'Bruker APEX-II CCD'
_diffrn_measurement_method '\f and \w scans'
_diffrn_radiation_monochromator graphite
_diffrn_radiation_source 'fine-focus sealed tube'
_diffrn_radiation_type MoK\a
_diffrn_radiation_wavelength 0.71073
_diffrn_reflns_av_R_equivalents 0.0443
_diffrn_reflns_av_sigmaI/netI 0.0511
_diffrn_reflns_limit_h_max 12
_diffrn_reflns_limit_h_min -12
_diffrn_reflns_limit_k_max 14
_diffrn_reflns_limit_k_min -14
_diffrn_reflns_limit_l_max 16
_diffrn_reflns_limit_l_min -16
_diffrn_reflns_number 12533
_diffrn_reflns_theta_full 26.00
_diffrn_reflns_theta_max 26.00
_diffrn_reflns_theta_min 1.68
_exptl_absorpt_coefficient_mu 1.137
_exptl_absorpt_correction_T_max 0.9349
_exptl_absorpt_correction_T_min 0.6655
_exptl_absorpt_correction_type multi-scan
_exptl_crystal_colour colorless
_exptl_crystal_density_diffrn 1.752
_exptl_crystal_density_method 'not measured'
_exptl_crystal_description needle
_exptl_crystal_F_000 756
_exptl_crystal_size_max 0.39
_exptl_crystal_size_mid 0.07
_exptl_crystal_size_min 0.06
_refine_diff_density_max 1.522
_refine_diff_density_min -0.967
_refine_diff_density_rms 0.119
_refine_ls_extinction_method none
_refine_ls_goodness_of_fit_ref 1.006
_refine_ls_hydrogen_treatment mixed
_refine_ls_matrix_type full
_refine_ls_number_parameters 362
_refine_ls_number_reflns 5501
_refine_ls_number_restraints 0
_refine_ls_restrained_S_all 1.006
_refine_ls_R_factor_all 0.0643
_refine_ls_R_factor_gt 0.0474
_refine_ls_shift/su_max 0.001
_refine_ls_shift/su_mean 0.000
_refine_ls_structure_factor_coef Fsqd
_refine_ls_weighting_details 'calc w=1/[\s^2^(Fo^2^)+(0.0834P)^2^+2.3011P] where P=(Fo^2^+2Fc^2^)/3'
_refine_ls_weighting_scheme calc
_refine_ls_wR_factor_gt 0.1264
_refine_ls_wR_factor_ref 0.1409
_reflns_number_gt 4410
_reflns_number_total 5501
_reflns_threshold_expression >2sigma(I)
_cod_data_source_file ic402346z_si_002.cif
_cod_data_source_block 2
_cod_depositor_comments
;
The following automatic conversions were performed:

'_symmetry_cell_setting' value 'Triclinic' changed to 'triclinic'
according to
/usr/data/users/saulius/automatic-downloads/current/ACS/lib/dictionaries/cif_core.dic
dictionary named 'cif_core.dic' version 2.4.2 from 2011-04-26.

Automatic conversion script
Id: cif_fix_values 2281 2013-09-26 08:29:07Z andrius 
;
_cod_original_sg_symbol_H-M P-1
_cod_database_code 4337458

loop_
_symmetry_equiv_pos_as_xyz
'x, y, z'
'-x, -y, -z'

loop_
_atom_site_label
_atom_site_type_symbol
_atom_site_fract_x
_atom_site_fract_y
_atom_site_fract_z
_atom_site_U_iso_or_equiv
_atom_site_adp_type
_atom_site_occupancy
_atom_site_symmetry_multiplicity
_atom_site_calc_flag
_atom_site_refinement_flags
_atom_site_disorder_assembly
_atom_site_disorder_group
Ag1 Ag 1.05577(3) 0.75347(3) 0.67402(3) 0.03458(14) Uani 1 1 d . . .
S1 S 1.02747(12) 0.63434(10) 0.79079(9) 0.0320(3) Uani 1 1 d . . .
S2 S 0.75558(11) 1.03041(11) 1.20804(9) 0.0313(3) Uani 1 1 d . . .
S3 S 0.80736(12) 0.76580(12) 0.61524(10) 0.0364(3) Uani 1 1 d . . .
S4 S 0.87973(11) 1.33295(11) 0.51070(8) 0.0300(2) Uani 1 1 d . . .
O1 O 0.8522(4) 0.5701(3) 0.9391(3) 0.0426(8) Uani 1 1 d . A .
O2 O 0.6982(7) 0.7163(6) 1.0764(5) 0.0419(18) Uani 0.552(8) 1 d P A 1
O2' O 0.8853(8) 0.7140(7) 1.1574(6) 0.043(2) Uani 0.448(8) 1 d P A 2
O3 O 0.6642(3) 1.2028(4) 0.6170(3) 0.0395(8) Uani 1 1 d . . .
O4 O 0.6085(4) 0.9893(4) 0.6758(3) 0.0491(9) Uani 1 1 d . . .
C1 C 0.8772(4) 1.0012(4) 1.0332(3) 0.0237(8) Uani 1 1 d . . .
C2 C 0.9296(4) 0.8892(4) 0.9998(3) 0.0238(8) Uani 1 1 d . . .
H2 H 0.8805 0.8120 0.9997 0.029 Uiso 1 1 calc R . .
C3 C 1.0503(4) 0.8851(4) 0.9667(3) 0.0235(8) Uani 1 1 d . . .
C4 C 1.0968(4) 0.7591(4) 0.9354(3) 0.0282(9) Uani 1 1 d . . .
H4A H 1.0716 0.7194 0.9834 0.034 Uiso 1 1 calc R . .
H4B H 1.1973 0.7812 0.9509 0.034 Uiso 1 1 calc R . .
C5 C 0.8460(5) 0.5979(5) 0.7768(4) 0.0360(10) Uani 1 1 d . . .
H5A H 0.8195 0.6822 0.8134 0.043 Uiso 1 1 calc R . .
H5B H 0.7989 0.5567 0.6974 0.043 Uiso 1 1 calc R . .
C6 C 0.7971(5) 0.5080(5) 0.8243(4) 0.0430(12) Uani 1 1 d . . .
H6A H 0.6965 0.4870 0.8078 0.052 Uiso 1 1 calc R . .
H6B H 0.8253 0.4242 0.7904 0.052 Uiso 1 1 calc R . .
C7 C 0.7770(6) 0.5160(5) 0.9949(5) 0.0494(14) Uani 1 1 d . . .
H7A H 0.8385 0.5305 1.0644 0.059 Uiso 0.552(8) 1 calc PR A 1
H7B H 0.7427 0.4194 0.9483 0.059 Uiso 0.552(8) 1 calc PR A 1
H7C H 0.6853 0.5337 0.9878 0.059 Uiso 0.448(8) 1 calc PR A 2
H7D H 0.7662 0.4190 0.9619 0.059 Uiso 0.448(8) 1 calc PR A 2
C8 C 0.6594(11) 0.5752(9) 1.0212(8) 0.047(3) Uani 0.552(8) 1 d P A 1
H8A H 0.5890 0.5457 0.9519 0.056 Uiso 0.552(8) 1 calc PR A 1
H8B H 0.6191 0.5425 1.0685 0.056 Uiso 0.552(8) 1 calc PR A 1
C8' C 0.8466(15) 0.5739(11) 1.1054(10) 0.050(3) Uani 0.448(8) 1 d P A 2
H8'1 H 0.9295 0.5405 1.1116 0.060 Uiso 0.448(8) 1 calc PR A 2
H8'2 H 0.7885 0.5452 1.1459 0.060 Uiso 0.448(8) 1 calc PR A 2
C9 C 0.7567(7) 0.7740(6) 1.1801(6) 0.0666(19) Uani 1 1 d . . .
H9A H 0.8160 0.7196 1.1949 0.080 Uiso 0.552(8) 1 calc PR A 1
H9B H 0.6855 0.7744 1.2206 0.080 Uiso 0.552(8) 1 calc PR A 1
H9C H 0.6858 0.7484 1.1118 0.080 Uiso 0.448(8) 1 calc PR A 2
H9D H 0.7166 0.7549 1.2341 0.080 Uiso 0.448(8) 1 calc PR A 2
C10 C 0.8408(5) 0.9129(5) 1.2276(4) 0.0393(11) Uani 1 1 d . A .
H10A H 0.9196 0.9112 1.1947 0.047 Uiso 1 1 calc R . .
H10B H 0.8769 0.9450 1.3079 0.047 Uiso 1 1 calc R . .
C11 C 0.7430(4) 0.9915(4) 1.0636(3) 0.0262(8) Uani 1 1 d . . .
H11A H 0.6859 0.9005 1.0168 0.031 Uiso 1 1 calc R . .
H11B H 0.6958 1.0525 1.0463 0.031 Uiso 1 1 calc R . .
C12 C 0.9909(4) 1.1337(4) 0.5431(3) 0.0267(9) Uani 1 1 d . . .
C13 C 0.8924(4) 1.0345(4) 0.5409(3) 0.0271(9) Uani 1 1 d . . .
H13 H 0.8171 1.0582 0.5695 0.033 Uiso 1 1 calc R . .
C14 C 0.8979(4) 0.9019(4) 0.4989(3) 0.0267(9) Uani 1 1 d . . .
C15 C 0.7830(4) 0.8040(5) 0.4987(4) 0.0328(10) Uani 1 1 d . . .
H15A H 0.7656 0.7205 0.4301 0.039 Uiso 1 1 calc R . .
H15B H 0.7003 0.8383 0.4957 0.039 Uiso 1 1 calc R . .
C16 C 0.7992(5) 0.9136(5) 0.7317(4) 0.0421(12) Uani 1 1 d . . .
H16A H 0.8468 0.9139 0.8005 0.051 Uiso 1 1 calc R . .
H16B H 0.8486 0.9918 0.7275 0.051 Uiso 1 1 calc R . .
C17 C 0.6570(6) 0.9269(7) 0.7382(5) 0.0552(15) Uani 1 1 d . . .
H17A H 0.5961 0.8380 0.7102 0.066 Uiso 1 1 calc R . .
H17B H 0.6564 0.9792 0.8162 0.066 Uiso 1 1 calc R . .
C18 C 0.6112(6) 1.1222(5) 0.7422(4) 0.0485(13) Uani 1 1 d . . .
H18A H 0.7048 1.1705 0.7880 0.058 Uiso 1 1 calc R . .
H18B H 0.5510 1.1268 0.7923 0.058 Uiso 1 1 calc R . .
C19 C 0.5660(6) 1.1840(6) 0.6734(5) 0.0465(13) Uani 1 1 d . . .
H19A H 0.4791 1.1273 0.6191 0.056 Uiso 1 1 calc R . .
H19B H 0.5496 1.2705 0.7202 0.056 Uiso 1 1 calc R . .
C20 C 0.6224(5) 1.2541(5) 0.5434(4) 0.0371(10) Uani 1 1 d . . .
H20A H 0.6315 1.3504 0.5849 0.045 Uiso 1 1 calc R . .
H20B H 0.5257 1.2113 0.5035 0.045 Uiso 1 1 calc R . .
C21 C 0.7091(5) 1.2287(5) 0.4623(4) 0.0341(10) Uani 1 1 d . . .
H21A H 0.6610 1.2375 0.3981 0.041 Uiso 1 1 calc R . .
H21B H 0.7159 1.1357 0.4353 0.041 Uiso 1 1 calc R . .
C22 C 0.9764(4) 1.2738(4) 0.5972(3) 0.0313(9) Uani 1 1 d . . .
H22A H 1.0690 1.3331 0.6305 0.038 Uiso 1 1 calc R . .
H22B H 0.9331 1.2834 0.6583 0.038 Uiso 1 1 calc R . .
P1 P 0.41764(18) 0.61095(18) 0.76952(18) 0.0637(5) Uani 1 1 d . . .
F1 F 0.4328(5) 0.4707(4) 0.7537(4) 0.0907(14) Uani 1 1 d . . .
F2 F 0.3913(6) 0.7483(5) 0.7861(5) 0.1172(18) Uani 1 1 d . . .
F3 F 0.2836(6) 0.5438(6) 0.6688(6) 0.133(2) Uani 1 1 d . . .
F4 F 0.5658(7) 0.6796(7) 0.8457(12) 0.247(6) Uani 1 1 d . . .
F5 F 0.4998(11) 0.6084(9) 0.6839(10) 0.214(5) Uani 1 1 d . . .
F6 F 0.3629(7) 0.6364(7) 0.8755(6) 0.139(3) Uani 1 1 d . . .

loop_
_atom_site_aniso_label
_atom_site_aniso_U_11
_atom_site_aniso_U_22
_atom_site_aniso_U_33
_atom_site_aniso_U_23
_atom_site_aniso_U_13
_atom_site_aniso_U_12
Ag1 0.0325(2) 0.0392(2) 0.0298(2) 0.01144(16) 0.01431(15) 0.00790(15)
S1 0.0339(6) 0.0264(5) 0.0340(6) 0.0074(4) 0.0182(5) 0.0106(4)
S2 0.0299(6) 0.0345(6) 0.0252(5) 0.0072(4) 0.0150(4) 0.0059(4)
S3 0.0277(6) 0.0469(7) 0.0359(6) 0.0185(5) 0.0133(5) 0.0079(5)
S4 0.0277(6) 0.0333(6) 0.0258(5) 0.0077(4) 0.0112(4) 0.0104(4)
O1 0.045(2) 0.0388(18) 0.047(2) 0.0203(16) 0.0192(16) 0.0067(15)
O2 0.052(4) 0.040(3) 0.036(3) 0.020(3) 0.012(3) 0.012(3)
O2' 0.053(5) 0.039(4) 0.037(4) 0.018(3) 0.005(4) 0.016(4)
O3 0.0281(17) 0.060(2) 0.0356(17) 0.0204(16) 0.0200(14) 0.0179(15)
O4 0.048(2) 0.041(2) 0.049(2) 0.0115(17) 0.0087(18) 0.0168(17)
C1 0.022(2) 0.028(2) 0.0155(17) 0.0040(15) 0.0052(15) 0.0066(16)
C2 0.026(2) 0.0247(19) 0.0166(17) 0.0065(15) 0.0057(16) 0.0036(16)
C3 0.027(2) 0.0250(19) 0.0167(17) 0.0055(15) 0.0074(16) 0.0102(16)
C4 0.027(2) 0.028(2) 0.029(2) 0.0104(17) 0.0100(18) 0.0101(17)
C5 0.032(2) 0.032(2) 0.033(2) 0.0032(19) 0.014(2) 0.0057(19)
C6 0.045(3) 0.028(2) 0.047(3) 0.006(2) 0.021(2) 0.005(2)
C7 0.063(4) 0.033(3) 0.062(3) 0.028(3) 0.027(3) 0.009(2)
C8 0.058(6) 0.032(5) 0.048(5) 0.017(4) 0.023(5) 0.000(4)
C8' 0.076(9) 0.030(6) 0.050(7) 0.025(5) 0.011(6) 0.013(6)
C9 0.069(4) 0.042(3) 0.062(4) 0.011(3) -0.018(3) 0.015(3)
C10 0.038(3) 0.048(3) 0.027(2) 0.012(2) 0.007(2) 0.011(2)
C11 0.023(2) 0.030(2) 0.0218(19) 0.0072(16) 0.0079(16) 0.0074(17)
C12 0.023(2) 0.036(2) 0.0168(18) 0.0067(17) 0.0035(16) 0.0098(17)
C13 0.0183(19) 0.040(2) 0.0206(19) 0.0098(18) 0.0079(16) 0.0096(17)
C14 0.0172(19) 0.041(2) 0.0191(18) 0.0114(17) 0.0035(15) 0.0077(17)
C15 0.022(2) 0.041(3) 0.029(2) 0.0101(19) 0.0064(18) 0.0061(19)
C16 0.037(3) 0.057(3) 0.030(2) 0.017(2) 0.008(2) 0.014(2)
C17 0.055(3) 0.083(4) 0.044(3) 0.031(3) 0.030(3) 0.036(3)
C18 0.051(3) 0.045(3) 0.045(3) 0.011(2) 0.026(3) 0.010(2)
C19 0.045(3) 0.051(3) 0.061(3) 0.027(3) 0.042(3) 0.024(2)
C20 0.026(2) 0.050(3) 0.033(2) 0.014(2) 0.0127(19) 0.011(2)
C21 0.028(2) 0.046(3) 0.023(2) 0.0084(19) 0.0090(18) 0.012(2)
C22 0.025(2) 0.040(2) 0.0217(19) 0.0067(18) 0.0062(17) 0.0109(19)
P1 0.0513(9) 0.0652(10) 0.1081(14) 0.0578(11) 0.0408(10) 0.0297(8)
F1 0.098(3) 0.059(2) 0.127(4) 0.048(3) 0.028(3) 0.033(2)
F2 0.133(5) 0.104(4) 0.162(5) 0.079(4) 0.070(4) 0.069(3)
F3 0.100(4) 0.126(5) 0.167(6) 0.054(4) 0.023(4) 0.056(4)
F4 0.076(4) 0.117(5) 0.402(15) 0.001(7) -0.018(6) 0.045(4)
F5 0.232(10) 0.152(7) 0.353(14) 0.133(8) 0.226(10) 0.085(7)
F6 0.170(6) 0.186(6) 0.171(6) 0.132(5) 0.122(5) 0.108(5)

loop_
_atom_type_symbol
_atom_type_description
_atom_type_scat_dispersion_real
_atom_type_scat_dispersion_imag
_atom_type_scat_source
C C 0.0033 0.0016 'International Tables Vol C Tables 4.2.6.8 and 6.1.1.4'
H H 0.0000 0.0000 'International Tables Vol C Tables 4.2.6.8 and 6.1.1.4'
O O 0.0106 0.0060 'International Tables Vol C Tables 4.2.6.8 and 6.1.1.4'
F F 0.0171 0.0103 'International Tables Vol C Tables 4.2.6.8 and 6.1.1.4'
P P 0.1023 0.0942 'International Tables Vol C Tables 4.2.6.8 and 6.1.1.4'
S S 0.1246 0.1234 'International Tables Vol C Tables 4.2.6.8 and 6.1.1.4'
Ag Ag -0.8971 1.1015 'International Tables Vol C Tables 4.2.6.8 and 6.1.1.4'

loop_
_geom_angle_atom_site_label_1
_geom_angle_atom_site_label_2
_geom_angle_atom_site_label_3
_geom_angle
_geom_angle_site_symmetry_1
_geom_angle_site_symmetry_3
S1 Ag1 S4 127.26(4) . 2_776
S1 Ag1 S3 100.40(4) . .
S4 Ag1 S3 101.58(4) 2_776 .
S1 Ag1 S2 107.80(4) . 2_777
S4 Ag1 S2 101.60(4) 2_776 2_777
S3 Ag1 S2 119.73(4) . 2_777
C5 S1 C4 103.4(2) . .
C5 S1 Ag1 103.38(17) . .
C4 S1 Ag1 106.65(14) . .
C10 S2 C11 103.9(2) . .
C10 S2 Ag1 100.18(17) . 2_777
C11 S2 Ag1 107.06(14) . 2_777
C16 S3 C15 105.1(2) . .
C16 S3 Ag1 101.60(17) . .
C15 S3 Ag1 111.18(15) . .
C21 S4 C22 105.2(2) . .
C21 S4 Ag1 97.75(14) . 2_776
C22 S4 Ag1 107.71(14) . 2_776
C6 O1 C7 113.0(4) . .
C9 O2 C8 118.4(7) . .
C8' O2' C9 110.7(8) . .
C20 O3 C19 113.7(4) . .
C17 O4 C18 112.4(4) . .
C2 C1 C3 118.4(4) . 2_777
C2 C1 C11 118.0(4) . .
C3 C1 C11 123.6(4) 2_777 .
C3 C2 C1 123.2(4) . .
C2 C3 C1 118.5(4) . 2_777
C2 C3 C4 117.6(4) . .
C1 C3 C4 123.9(4) 2_777 .
C3 C4 S1 115.4(3) . .
C6 C5 S1 114.8(4) . .
O1 C6 C5 109.7(4) . .
C8' C7 O1 108.6(7) . .
C8' C7 C8 92.3(8) . .
O1 C7 C8 113.1(5) . .
O2 C8 C7 112.3(7) . .
C7 C8' O2' 115.0(8) . .
O2 C9 C10 117.4(6) . .
O2 C9 O2' 91.1(6) . .
C10 C9 O2' 92.1(5) . .
C9 C10 S2 116.2(4) . .
C1 C11 S2 114.8(3) . .
C13 C12 C14 117.9(4) . 2_776
C13 C12 C22 118.1(4) . .
C14 C12 C22 124.0(4) 2_776 .
C12 C13 C14 123.7(4) . .
C13 C14 C12 118.4(4) . 2_776
C13 C14 C15 118.4(4) . .
C12 C14 C15 123.2(4) 2_776 .
C14 C15 S3 116.4(3) . .
C17 C16 S3 114.2(4) . .
O4 C17 C16 110.9(4) . .
O4 C18 C19 110.2(5) . .
O3 C19 C18 111.0(4) . .
O3 C20 C21 109.3(4) . .
C20 C21 S4 117.3(3) . .
C12 C22 S4 117.7(3) . .
F5 P1 F1 92.2(4) . .
F5 P1 F2 91.2(4) . .
F1 P1 F2 175.7(3) . .
F5 P1 F4 78.6(7) . .
F1 P1 F4 92.5(4) . .
F2 P1 F4 90.7(4) . .
F5 P1 F6 167.5(6) . .
F1 P1 F6 91.7(3) . .
F2 P1 F6 85.5(3) . .
F4 P1 F6 89.3(7) . .
F5 P1 F3 87.3(6) . .
F1 P1 F3 90.0(3) . .
F2 P1 F3 87.6(3) . .
F4 P1 F3 165.8(7) . .
F6 P1 F3 104.6(4) . .

loop_
_geom_bond_atom_site_label_1
_geom_bond_atom_site_label_2
_geom_bond_distance
_geom_bond_site_symmetry_2
Ag1 S1 2.5281(12) .
Ag1 S4 2.5574(11) 2_776
Ag1 S3 2.5900(13) .
Ag1 S2 2.5903(12) 2_777
S1 C5 1.808(5) .
S1 C4 1.837(4) .
S2 C10 1.796(5) .
S2 C11 1.824(4) .
S2 Ag1 2.5903(12) 2_777
S3 C16 1.809(5) .
S3 C15 1.821(5) .
S4 C21 1.809(5) .
S4 C22 1.829(5) .
S4 Ag1 2.5574(11) 2_776
O1 C6 1.405(6) .
O1 C7 1.421(6) .
O2 C9 1.283(8) .
O2 C8 1.427(11) .
O2' C8' 1.417(13) .
O2' C9 1.595(11) .
O3 C20 1.409(6) .
O3 C19 1.414(5) .
O4 C17 1.404(7) .
O4 C18 1.406(6) .
C1 C2 1.395(6) .
C1 C3 1.401(6) 2_777
C1 C11 1.507(5) .
C2 C3 1.391(6) .
C3 C1 1.401(6) 2_777
C3 C4 1.502(6) .
C5 C6 1.502(7) .
C7 C8' 1.387(13) .
C7 C8 1.494(12) .
C9 C10 1.498(8) .
C12 C13 1.391(6) .
C12 C14 1.402(6) 2_776
C12 C22 1.505(6) .
C13 C14 1.397(6) .
C14 C12 1.402(6) 2_776
C14 C15 1.500(6) .
C16 C17 1.504(7) .
C18 C19 1.458(8) .
C20 C21 1.503(6) .
P1 F5 1.552(8) .
P1 F1 1.565(4) .
P1 F2 1.566(5) .
P1 F4 1.570(8) .
P1 F6 1.580(6) .
P1 F3 1.605(7) .
